data_4313514
loop_
_publ_author_name
'Matthias Lutz'
'Matti Haukka'
'Tapani A. Pakkanen'
'Lutz H. Gade'

_publ_contact_author_address
;
Laboratoire de Chimie Organom\'etallique et de Catalyse, UMR 7513, 
Institut Le Bel, Universit\'e Louis Pasteur, 
4, rue Blaise Pascal, 67070 Strasbourg, France. 
;
_publ_contact_author_email gade@chimie.u-strasbg.fr
_publ_contact_author_fax 0033-390-241531
_publ_contact_author_phone 0033-390-241530
_publ_section_title
;
 Syntheses and Structural Characterization of the Heavier Alkali-Metal
 Stannates Bearing the Tripodal Triamino Framework: Structural Trends in
 the Series of [MeSi{SiMe2N(4-CH3C6H4)}3Sn][M] (M = Na, K, Rb)
;
_journal_name_full 'Inorganic Chemistry'
_journal_page_first 2798
_journal_page_last 2804
_journal_paper_doi 10.1021/ic026226f
_journal_volume 42
_journal_year 2003
_chemical_formula_sum 'C31 H41 D4 K N3 O0 Si4 Sn'
_chemical_formula_weight 733.87
_space_group_IT_number 60
_symmetry_cell_setting orthorhombic
_symmetry_space_group_name_Hall '-P 2n 2ab'
_symmetry_space_group_name_H-M 'P b c n'
_atom_sites_solution_hydrogens geom
_atom_sites_solution_primary direct
_atom_sites_solution_secondary difmap
_cell_angle_alpha 90.00
_cell_angle_beta 90.00
_cell_angle_gamma 90.00
_cell_formula_units_Z 8
_cell_length_a 24.7876(4)
_cell_length_b 13.34100(10)
_cell_length_c 21.9895(3)
_cell_measurement_temperature 293(2)
_cell_volume 7271.74(16)
_computing_cell_refinement 'Denzo/Scalepack (Otwinowski & Minor, 1997)'
_computing_data_collection 'Collect (Nonius BV, 1997-2000)'
_computing_data_reduction 'Denzo/Scalepack (Otwinowski & Minor, 1997)'
_computing_molecular_graphics 'ORTEP-3 for Windows (Farrugia, 1997-2001)'
_computing_publication_material 'SHELXL-97 (Sheldrick, 1997)'
_computing_structure_refinement 'SHELXL-97 (Sheldrick, 1997)'
_computing_structure_solution 'SHELXS-97 (Sheldrick, 1990)'
_diffrn_ambient_temperature 293(2)
_diffrn_detector_area_resol_mean 9
_diffrn_measured_fraction_theta_full 0.985
_diffrn_measured_fraction_theta_max 0.985
_diffrn_measurement_device '95mm CCD camera on \k-goniostat'
_diffrn_measurement_device_type KappaCCD
_diffrn_measurement_method CCD
_diffrn_radiation_monochromator 'horizonally mounted graphite crystal'
_diffrn_radiation_source 'fine-focus sealed tube'
_diffrn_radiation_type MoK\a
_diffrn_radiation_wavelength 0.71073
_diffrn_reflns_av_R_equivalents 0.0509
_diffrn_reflns_av_sigmaI/netI 0.0445
_diffrn_reflns_limit_h_max 33
_diffrn_reflns_limit_h_min -26
_diffrn_reflns_limit_k_max 16
_diffrn_reflns_limit_k_min -14
_diffrn_reflns_limit_l_max 29
_diffrn_reflns_limit_l_min -28
_diffrn_reflns_number 44751
_diffrn_reflns_theta_full 28.70
_diffrn_reflns_theta_max 28.70
_diffrn_reflns_theta_min 2.03
_exptl_absorpt_coefficient_mu 0.973
_exptl_absorpt_correction_T_max 0.15740
_exptl_absorpt_correction_T_min 0.11960
_exptl_absorpt_correction_type multi-scan
_exptl_absorpt_process_details 'Xprep in Shelxtl v.6.12 (Bruker AXS, 2001)'
_exptl_crystal_colour colorless
_exptl_crystal_density_diffrn 1.341
_exptl_crystal_density_method 'not measured'
_exptl_crystal_description block
_exptl_crystal_F_000 3016
_exptl_crystal_size_max 0.35
_exptl_crystal_size_mid 0.30
_exptl_crystal_size_min 0.25
_refine_diff_density_max 0.530
_refine_diff_density_min -0.595
_refine_diff_density_rms 0.162
_refine_ls_extinction_method none
_refine_ls_goodness_of_fit_ref 1.134
_refine_ls_hydrogen_treatment constr
_refine_ls_matrix_type full
_refine_ls_number_parameters 372
_refine_ls_number_reflns 9250
_refine_ls_number_restraints 0
_refine_ls_restrained_S_all 1.134
_refine_ls_R_factor_all 0.0552
_refine_ls_R_factor_gt 0.0300
_refine_ls_shift/su_max 0.002
_refine_ls_shift/su_mean 0.000
_refine_ls_structure_factor_coef Fsqd
_refine_ls_weighting_details 'calc w=1/[\s^2^(Fo^2^)+(0.0459P)^2^+0.0000P] where P=(Fo^2^+2Fc^2^)/3'
_refine_ls_weighting_scheme calc
_refine_ls_wR_factor_gt 0.0742
_refine_ls_wR_factor_ref 0.0921
_reflns_number_gt 6844
_reflns_number_total 9250
_reflns_threshold_expression >2sigma(I)
_cod_data_source_file ic026226fsi20021202_082333_4.cif
_cod_data_source_block st882
_cod_depositor_comments
;
The following automatic conversions were performed:

'_symmetry_cell_setting' value 'Orthorhombic' changed to
'orthorhombic' according to the built-in table from CIF Core
dictionary named 'cif_core.dic' version 2.4.1 from 2010-06-29.

Automatic conversion script
Id: cif_fix_values 1646 2011-03-28 12:23:43Z adriana 

The following automatic conversions were performed:

data name '_atom_site_symetry_multiplicity' was replaced with
'_atom_site_symmetry_multiplicity' as specified in the replacement
file 'data/replacement-values/replacement_tags.lst'.

Automatic conversion script
Id: cif_correct_tags 9268 2022-04-12 08:56:07Z antanas 
;
_cod_database_code 4313514

loop_
_symmetry_equiv_pos_as_xyz
'x, y, z'
'-x+1/2, -y+1/2, z+1/2'
'-x, y, -z+1/2'
'x+1/2, -y+1/2, -z'
'-x, -y, -z'
'x-1/2, y-1/2, -z-1/2'
'x, -y, z-1/2'
'-x-1/2, y-1/2, z'

loop_
_atom_site_label
_atom_site_type_symbol
_atom_site_fract_x
_atom_site_fract_y
_atom_site_fract_z
_atom_site_U_iso_or_equiv
_atom_site_adp_type
_atom_site_occupancy
_atom_site_symmetry_multiplicity
_atom_site_calc_flag
_atom_site_refinement_flags
_atom_site_disorder_assembly
_atom_site_disorder_group
C1 C 0.20344(14) 0.4628(3) -0.15150(16) 0.0618(9) Uani 1 1 d . . .
H1A H 0.1766 0.4925 -0.1257 0.093 Uiso 1 1 calc R . .
H1B H 0.1866 0.4156 -0.1784 0.093 Uiso 1 1 calc R . .
H1C H 0.2209 0.5142 -0.1749 0.093 Uiso 1 1 calc R . .
C2 C 0.24508(11) 0.4091(2) -0.11258(14) 0.0409(7) Uani 1 1 d . . .
C3 C 0.28574(12) 0.4613(2) -0.08372(13) 0.0403(7) Uani 1 1 d . . .
H3 H 0.2879 0.5303 -0.0890 0.048 Uiso 1 1 calc R . .
C4 C 0.32378(11) 0.41369(19) -0.04693(12) 0.0331(6) Uani 1 1 d . . .
H4 H 0.3501 0.4520 -0.0277 0.040 Uiso 1 1 calc R . .
C5 C 0.32339(9) 0.30913(18) -0.03817(11) 0.0252(5) Uani 1 1 d . . .
C6 C 0.28293(10) 0.2565(2) -0.06976(11) 0.0310(6) Uani 1 1 d . . .
H6 H 0.2815 0.1871 -0.0666 0.037 Uiso 1 1 calc R . .
C7 C 0.24486(11) 0.3059(2) -0.10578(12) 0.0382(6) Uani 1 1 d . . .
H7 H 0.2186 0.2684 -0.1257 0.046 Uiso 1 1 calc R . .
C8 C 0.13428(14) 0.2126(5) 0.29864(16) 0.0944(16) Uani 1 1 d . . .
H8A H 0.1061 0.1772 0.2778 0.142 Uiso 1 1 calc R . .
H8B H 0.1209 0.2764 0.3121 0.142 Uiso 1 1 calc R . .
H8C H 0.1459 0.1742 0.3332 0.142 Uiso 1 1 calc R . .
C9 C 0.18149(12) 0.2284(4) 0.25592(15) 0.0610(10) Uani 1 1 d . . .
C10 C 0.21219(13) 0.1490(3) 0.23554(14) 0.0531(9) Uani 1 1 d . . .
H10 H 0.2035 0.0844 0.2480 0.064 Uiso 1 1 calc R . .
C11 C 0.25565(12) 0.1632(2) 0.19697(13) 0.0397(7) Uani 1 1 d . . .
H11 H 0.2756 0.1077 0.1848 0.048 Uiso 1 1 calc R . .
C12 C 0.27054(10) 0.25753(19) 0.17579(11) 0.0304(5) Uani 1 1 d . . .
C13 C 0.23964(11) 0.3391(2) 0.19697(14) 0.0417(7) Uani 1 1 d . . .
H13 H 0.2482 0.4039 0.1847 0.050 Uiso 1 1 calc R . .
C14 C 0.19620(12) 0.3232(3) 0.23638(14) 0.0567(10) Uani 1 1 d . . .
H14 H 0.1765 0.3782 0.2499 0.068 Uiso 1 1 calc R . .
C15 C 0.37059(13) -0.32771(19) -0.00900(17) 0.0493(8) Uani 1 1 d . . .
H15A H 0.4022 -0.3657 0.0014 0.074 Uiso 1 1 calc R . .
H15B H 0.3676 -0.3229 -0.0524 0.074 Uiso 1 1 calc R . .
H15C H 0.3392 -0.3606 0.0070 0.074 Uiso 1 1 calc R . .
C16 C 0.37494(10) -0.22347(17) 0.01798(13) 0.0333(6) Uani 1 1 d . . .
C17 C 0.37419(10) -0.13906(17) -0.01965(12) 0.0299(5) Uani 1 1 d . . .
H17 H 0.3712 -0.1473 -0.0615 0.036 Uiso 1 1 calc R . .
C18 C 0.37782(9) -0.04275(16) 0.00462(11) 0.0274(5) Uani 1 1 d . . .
H18 H 0.3769 0.0120 -0.0215 0.033 Uiso 1 1 calc R . .
C19 C 0.38282(9) -0.02629(17) 0.06711(11) 0.0253(5) Uani 1 1 d . . .
C20 C 0.38425(10) -0.11228(17) 0.10453(12) 0.0299(5) Uani 1 1 d . . .
H20 H 0.3881 -0.1049 0.1464 0.036 Uiso 1 1 calc R . .
C21 C 0.38005(11) -0.20740(18) 0.07988(13) 0.0345(6) Uani 1 1 d . . .
H21 H 0.3807 -0.2624 0.1058 0.041 Uiso 1 1 calc R . .
C22 C 0.46529(11) 0.17633(19) -0.03165(13) 0.0364(6) Uani 1 1 d . . .
H22A H 0.4548 0.1746 -0.0737 0.055 Uiso 1 1 calc R . .
H22B H 0.4570 0.1132 -0.0129 0.055 Uiso 1 1 calc R . .
H22C H 0.5034 0.1886 -0.0288 0.055 Uiso 1 1 calc R . .
C23 C 0.45294(11) 0.3969(2) -0.02877(14) 0.0422(7) Uani 1 1 d . . .
H23A H 0.4392 0.4011 -0.0695 0.063 Uiso 1 1 calc R . .
H23B H 0.4917 0.3963 -0.0297 0.063 Uiso 1 1 calc R . .
H23C H 0.4407 0.4537 -0.0058 0.063 Uiso 1 1 calc R . .
C24 C 0.35526(11) 0.48301(18) 0.12106(14) 0.0391(7) Uani 1 1 d . . .
H24A H 0.3518 0.4786 0.0777 0.059 Uiso 1 1 calc R . .
H24B H 0.3855 0.5248 0.1311 0.059 Uiso 1 1 calc R . .
H24C H 0.3230 0.5114 0.1379 0.059 Uiso 1 1 calc R . .
C25 C 0.37129(12) 0.3693(2) 0.23826(13) 0.0419(7) Uani 1 1 d . . .
H25A H 0.3380 0.3955 0.2538 0.063 Uiso 1 1 calc R . .
H25B H 0.4001 0.4148 0.2476 0.063 Uiso 1 1 calc R . .
H25C H 0.3785 0.3054 0.2567 0.063 Uiso 1 1 calc R . .
C26 C 0.41730(12) 0.0926(2) 0.22200(13) 0.0416(7) Uani 1 1 d . . .
H26A H 0.3815 0.1172 0.2295 0.062 Uiso 1 1 calc R . .
H26B H 0.4425 0.1285 0.2470 0.062 Uiso 1 1 calc R . .
H26C H 0.4189 0.0225 0.2315 0.062 Uiso 1 1 calc R . .
C27 C 0.49938(11) 0.0426(2) 0.12444(14) 0.0387(6) Uani 1 1 d . . .
H27A H 0.4945 -0.0273 0.1333 0.058 Uiso 1 1 calc R . .
H27B H 0.5276 0.0692 0.1497 0.058 Uiso 1 1 calc R . .
H27C H 0.5091 0.0506 0.0824 0.058 Uiso 1 1 calc R . .
C28 C 0.50971(11) 0.3396(2) 0.13805(15) 0.0434(7) Uani 1 1 d . . .
H28A H 0.5116 0.4071 0.1230 0.065 Uiso 1 1 calc R . .
H28B H 0.5393 0.3015 0.1221 0.065 Uiso 1 1 calc R . .
H28C H 0.5116 0.3403 0.1817 0.065 Uiso 1 1 calc R . .
C96 C 0.5000 0.5913(4) 0.2500 0.0752(19) Uani 1 2 d S . .
D96 H 0.5000 0.5216 0.2500 0.090 Uiso 1 2 calc SR . .
C97 C 0.48829(14) 0.6425(4) 0.19784(19) 0.0740(13) Uani 1 1 d . . .
D97 H 0.4802 0.6082 0.1622 0.089 Uiso 1 1 calc R . .
C98 C 0.48860(14) 0.7434(4) 0.19883(18) 0.0693(12) Uani 1 1 d . . .
D98 H 0.4808 0.7789 0.1635 0.083 Uiso 1 1 calc R . .
C99 C 0.5000 0.7930(4) 0.2500 0.0692(15) Uani 1 2 d S . .
D99 H 0.5000 0.8627 0.2500 0.083 Uiso 1 2 calc SR . .
N1 N 0.35873(8) 0.25993(14) 0.00151(9) 0.0262(4) Uani 1 1 d . . .
N2 N 0.31429(8) 0.27042(15) 0.13507(10) 0.0281(4) Uani 1 1 d . . .
N3 N 0.38452(8) 0.07148(14) 0.09074(9) 0.0267(4) Uani 1 1 d . . .
Si1 Si 0.42786(3) 0.27839(5) 0.00800(3) 0.02739(15) Uani 1 1 d . . .
Si2 Si 0.36600(3) 0.35374(5) 0.15354(3) 0.02854(16) Uani 1 1 d . . .
Si3 Si 0.43488(3) 0.11178(5) 0.13994(3) 0.02763(15) Uani 1 1 d . . .
Si4 Si 0.44369(3) 0.28038(5) 0.11318(3) 0.02780(15) Uani 1 1 d . . .
K1 K 0.26323(2) -0.11315(5) 0.05235(3) 0.03635(14) Uani 1 1 d . . .
Sn1 Sn 0.316552(6) 0.158919(11) 0.062858(7) 0.02308(6) Uani 1 1 d . . .

loop_
_atom_site_aniso_label
_atom_site_aniso_U_11
_atom_site_aniso_U_22
_atom_site_aniso_U_33
_atom_site_aniso_U_23
_atom_site_aniso_U_13
_atom_site_aniso_U_12
C1 0.053(2) 0.078(2) 0.054(2) 0.0218(18) -0.0123(17) 0.0156(18)
C2 0.0389(16) 0.0479(17) 0.0358(16) 0.0098(13) -0.0030(13) 0.0103(13)
C3 0.0495(18) 0.0324(14) 0.0391(16) 0.0072(12) 0.0024(13) 0.0109(13)
C4 0.0382(15) 0.0289(13) 0.0322(14) -0.0001(11) -0.0018(11) 0.0009(11)
C5 0.0256(12) 0.0258(12) 0.0241(12) -0.0014(10) 0.0017(10) 0.0015(9)
C6 0.0321(14) 0.0308(13) 0.0302(14) -0.0012(10) 0.0000(11) -0.0008(11)
C7 0.0322(14) 0.0519(16) 0.0305(14) 0.0002(13) -0.0064(12) -0.0018(12)
C8 0.0356(19) 0.211(5) 0.037(2) -0.017(3) 0.0038(15) -0.024(3)
C9 0.0304(16) 0.120(3) 0.0326(17) -0.018(2) -0.0039(13) -0.0172(18)
C10 0.0489(19) 0.081(2) 0.0294(16) -0.0023(15) 0.0009(14) -0.0265(17)
C11 0.0368(15) 0.0492(17) 0.0330(15) -0.0063(12) 0.0012(12) -0.0091(13)
C12 0.0228(12) 0.0419(14) 0.0264(13) -0.0084(11) -0.0048(10) 0.0013(10)
C13 0.0323(15) 0.0541(18) 0.0387(16) -0.0166(13) -0.0069(12) 0.0094(13)
C14 0.0315(15) 0.103(3) 0.0355(17) -0.0322(18) -0.0086(13) 0.0197(17)
C15 0.0555(19) 0.0238(13) 0.069(2) -0.0071(13) 0.0005(17) -0.0003(13)
C16 0.0294(13) 0.0226(12) 0.0479(17) -0.0035(11) 0.0017(12) -0.0003(10)
C17 0.0303(13) 0.0279(12) 0.0315(14) -0.0061(10) 0.0007(11) -0.0011(10)
C18 0.0290(13) 0.0199(11) 0.0332(14) 0.0012(10) -0.0024(10) -0.0026(10)
C19 0.0218(11) 0.0205(11) 0.0334(14) -0.0004(10) -0.0018(10) -0.0011(9)
C20 0.0274(13) 0.0301(13) 0.0321(14) 0.0047(11) -0.0035(10) 0.0004(10)
C21 0.0328(14) 0.0208(12) 0.0500(17) 0.0106(11) -0.0034(12) -0.0007(10)
C22 0.0310(14) 0.0381(14) 0.0401(16) -0.0083(12) 0.0044(12) -0.0030(11)
C23 0.0357(15) 0.0377(15) 0.0531(19) 0.0061(13) 0.0005(13) -0.0104(12)
C24 0.0412(16) 0.0268(13) 0.0495(18) -0.0068(12) -0.0032(13) 0.0009(11)
C25 0.0413(16) 0.0453(15) 0.0390(16) -0.0141(13) -0.0070(13) 0.0037(13)
C26 0.0490(17) 0.0431(15) 0.0327(15) 0.0012(12) -0.0059(13) 0.0005(13)
C27 0.0337(14) 0.0378(15) 0.0447(17) -0.0072(12) -0.0088(13) 0.0075(12)
C28 0.0302(15) 0.0450(17) 0.055(2) -0.0100(13) -0.0103(13) -0.0062(12)
C96 0.052(3) 0.041(3) 0.132(6) 0.000 0.028(4) 0.000
C97 0.040(2) 0.121(4) 0.062(3) -0.045(3) 0.0061(18) -0.016(2)
C98 0.0404(19) 0.110(3) 0.058(2) 0.040(2) -0.0022(17) 0.005(2)
C99 0.058(3) 0.044(3) 0.106(5) 0.000 0.004(3) 0.000
N1 0.0253(10) 0.0235(10) 0.0296(11) 0.0016(8) -0.0035(8) -0.0024(8)
N2 0.0283(11) 0.0244(10) 0.0315(12) -0.0068(8) -0.0003(9) 0.0004(8)
N3 0.0302(11) 0.0199(9) 0.0301(11) -0.0025(8) -0.0057(9) 0.0008(8)
Si1 0.0255(3) 0.0242(3) 0.0324(4) -0.0021(3) -0.0014(3) -0.0032(3)
Si2 0.0276(4) 0.0247(3) 0.0333(4) -0.0075(3) -0.0036(3) 0.0015(3)
Si3 0.0272(3) 0.0270(3) 0.0287(4) -0.0041(3) -0.0059(3) 0.0033(3)
Si4 0.0239(3) 0.0258(3) 0.0337(4) -0.0071(3) -0.0052(3) -0.0006(3)
K1 0.0292(3) 0.0368(3) 0.0431(4) -0.0001(3) -0.0023(2) -0.0076(2)
Sn1 0.02253(9) 0.01922(10) 0.02749(10) -0.00175(6) -0.00313(7) -0.00100(6)

loop_
_atom_type_symbol
_atom_type_description
_atom_type_scat_dispersion_real
_atom_type_scat_dispersion_imag
_atom_type_scat_source
C C 0.0033 0.0016 'International Tables Vol C Tables 4.2.6.8 and 6.1.1.4'
D D 0.0000 0.0000 'International Tables Vol C Tables 4.2.6.8 and 6.1.1.4'
H H 0.0000 0.0000 'International Tables Vol C Tables 4.2.6.8 and 6.1.1.4'
N N 0.0061 0.0033 'International Tables Vol C Tables 4.2.6.8 and 6.1.1.4'
O O 0.0106 0.0060 'International Tables Vol C Tables 4.2.6.8 and 6.1.1.4'
Si Si 0.0817 0.0704 'International Tables Vol C Tables 4.2.6.8 and 6.1.1.4'
K K 0.2009 0.2494 'International Tables Vol C Tables 4.2.6.8 and 6.1.1.4'
Sn Sn -0.6537 1.4246 'International Tables Vol C Tables 4.2.6.8 and 6.1.1.4'

loop_
_geom_angle_atom_site_label_1
_geom_angle_atom_site_label_2
_geom_angle_atom_site_label_3
_geom_angle
_geom_angle_site_symmetry_1
_geom_angle_site_symmetry_3
_geom_angle_publ_flag
C2 C1 H1A 109.5 . . ?
C2 C1 H1B 109.5 . . ?
H1A C1 H1B 109.5 . . ?
C2 C1 H1C 109.5 . . ?
H1A C1 H1C 109.5 . . ?
H1B C1 H1C 109.5 . . ?
C3 C2 C7 117.1(2) . . ?
C3 C2 C1 121.1(3) . . ?
C7 C2 C1 121.8(3) . . ?
C2 C3 C4 122.1(3) . . ?
C2 C3 K1 89.80(18) . 8_665 ?
C4 C3 K1 66.14(16) . 8_665 ?
C2 C3 H3 119.0 . . ?
C4 C3 H3 119.0 . . ?
K1 C3 H3 114.9 8_665 . ?
C3 C4 C5 121.7(2) . . ?
C3 C4 K1 89.46(17) . 8_665 ?
C5 C4 K1 77.51(14) . 8_665 ?
C3 C4 H4 119.2 . . ?
C5 C4 H4 119.2 . . ?
K1 C4 H4 103.4 8_665 . ?
N1 C5 C6 121.3(2) . . ?
N1 C5 C4 123.1(2) . . ?
C6 C5 C4 115.5(2) . . ?
N1 C5 K1 100.93(14) . 8_665 ?
C6 C5 K1 89.43(15) . 8_665 ?
C4 C5 K1 76.22(14) . 8_665 ?
C7 C6 C5 121.7(2) . . ?
C7 C6 K1 88.81(16) . 8_665 ?
C5 C6 K1 66.09(14) . 8_665 ?
C7 C6 H6 119.1 . . ?
C5 C6 H6 119.1 . . ?
K1 C6 H6 115.9 8_665 . ?
C2 C7 C6 121.8(3) . . ?
C2 C7 H7 119.1 . . ?
C6 C7 H7 119.1 . . ?
C9 C8 H8A 109.5 . . ?
C9 C8 H8B 109.5 . . ?
H8A C8 H8B 109.5 . . ?
C9 C8 H8C 109.5 . . ?
H8A C8 H8C 109.5 . . ?
H8B C8 H8C 109.5 . . ?
C10 C9 C14 117.1(3) . . ?
C10 C9 C8 121.4(4) . . ?
C14 C9 C8 121.5(4) . . ?
C9 C10 C11 121.6(3) . . ?
C9 C10 H10 119.2 . . ?
C11 C10 H10 119.2 . . ?
C10 C11 C12 122.3(3) . . ?
C10 C11 H11 118.8 . . ?
C12 C11 H11 118.8 . . ?
C11 C12 C13 116.3(3) . . ?
C11 C12 N2 121.6(2) . . ?
C13 C12 N2 122.1(2) . . ?
C11 C12 K1 132.52(17) . 8_665 ?
C13 C12 K1 74.46(16) . 8_665 ?
N2 C12 K1 67.27(13) . 8_665 ?
C14 C13 C12 120.4(3) . . ?
C14 C13 K1 128.4(2) . 8_665 ?
C12 C13 K1 80.78(16) . 8_665 ?
C14 C13 H13 119.8 . . ?
C12 C13 H13 119.8 . . ?
K1 C13 H13 62.4 8_665 . ?
C9 C14 C13 122.3(3) . . ?
C9 C14 H14 118.9 . . ?
C13 C14 H14 118.9 . . ?
C16 C15 H15A 109.5 . . ?
C16 C15 H15B 109.5 . . ?
H15A C15 H15B 109.5 . . ?
C16 C15 H15C 109.5 . . ?
H15A C15 H15C 109.5 . . ?
H15B C15 H15C 109.5 . . ?
C21 C16 C17 117.3(2) . . ?
C21 C16 C15 122.3(2) . . ?
C17 C16 C15 120.4(3) . . ?
C21 C16 K1 77.13(15) . . ?
C17 C16 K1 76.08(14) . . ?
C15 C16 K1 116.70(18) . . ?
C18 C17 C16 121.0(2) . . ?
C18 C17 K1 76.47(14) . . ?
C16 C17 K1 78.77(15) . . ?
C18 C17 H17 119.5 . . ?
C16 C17 H17 119.5 . . ?
K1 C17 H17 115.8 . . ?
C17 C18 C19 121.8(2) . . ?
C17 C18 K1 78.22(14) . . ?
C19 C18 K1 78.49(14) . . ?
C17 C18 H18 119.1 . . ?
C19 C18 H18 119.1 . . ?
K1 C18 H18 114.5 . . ?
C18 C19 N3 120.8(2) . . ?
C18 C19 C20 116.6(2) . . ?
N3 C19 C20 122.6(2) . . ?
C18 C19 K1 76.18(13) . . ?
N3 C19 K1 113.68(15) . . ?
C20 C19 K1 77.76(14) . . ?
C21 C20 C19 121.0(2) . . ?
C21 C20 K1 77.67(14) . . ?
C19 C20 K1 76.79(14) . . ?
C21 C20 H20 119.5 . . ?
C19 C20 H20 119.5 . . ?
K1 C20 H20 116.7 . . ?
C16 C21 C20 122.3(2) . . ?
C16 C21 K1 78.06(15) . . ?
C20 C21 K1 77.46(14) . . ?
C16 C21 H21 118.9 . . ?
C20 C21 H21 118.9 . . ?
K1 C21 H21 116.1 . . ?
Si1 C22 H22A 109.5 . . ?
Si1 C22 H22B 109.5 . . ?
H22A C22 H22B 109.5 . . ?
Si1 C22 H22C 109.5 . . ?
H22A C22 H22C 109.5 . . ?
H22B C22 H22C 109.5 . . ?
Si1 C23 H23A 109.5 . . ?
Si1 C23 H23B 109.5 . . ?
H23A C23 H23B 109.5 . . ?
Si1 C23 H23C 109.5 . . ?
H23A C23 H23C 109.5 . . ?
H23B C23 H23C 109.5 . . ?
Si2 C24 H24A 109.5 . . ?
Si2 C24 H24B 109.5 . . ?
H24A C24 H24B 109.5 . . ?
Si2 C24 H24C 109.5 . . ?
H24A C24 H24C 109.5 . . ?
H24B C24 H24C 109.5 . . ?
Si2 C25 H25A 109.5 . . ?
Si2 C25 H25B 109.5 . . ?
H25A C25 H25B 109.5 . . ?
Si2 C25 H25C 109.5 . . ?
H25A C25 H25C 109.5 . . ?
H25B C25 H25C 109.5 . . ?
Si3 C26 H26A 109.5 . . ?
Si3 C26 H26B 109.5 . . ?
H26A C26 H26B 109.5 . . ?
Si3 C26 H26C 109.5 . . ?
H26A C26 H26C 109.5 . . ?
H26B C26 H26C 109.5 . . ?
Si3 C27 H27A 109.5 . . ?
Si3 C27 H27B 109.5 . . ?
H27A C27 H27B 109.5 . . ?
Si3 C27 H27C 109.5 . . ?
H27A C27 H27C 109.5 . . ?
H27B C27 H27C 109.5 . . ?
Si4 C28 H28A 109.5 . . ?
Si4 C28 H28B 109.5 . . ?
H28A C28 H28B 109.5 . . ?
Si4 C28 H28C 109.5 . . ?
H28A C28 H28C 109.5 . . ?
H28B C28 H28C 109.5 . . ?
C97 C96 C97 120.0(5) . 3_655 ?
C97 C96 D96 120.0 . . ?
C97 C96 D96 120.0 3_655 . ?
C98 C97 C96 119.0(4) . . ?
C98 C97 D97 120.5 . . ?
C96 C97 D97 120.5 . . ?
C99 C98 C97 120.7(4) . . ?
C99 C98 D98 119.7 . . ?
C97 C98 D98 119.7 . . ?
C98 C99 C98 120.6(5) . 3_655 ?
C98 C99 D99 119.7 . . ?
C98 C99 D99 119.7 3_655 . ?
C5 N1 Si1 127.01(16) . . ?
C5 N1 Sn1 112.12(15) . . ?
Si1 N1 Sn1 120.74(10) . . ?
C12 N2 Si2 119.50(16) . . ?
C12 N2 Sn1 113.45(15) . . ?
Si2 N2 Sn1 125.90(11) . . ?
C12 N2 K1 87.52(13) . 8_665 ?
Si2 N2 K1 106.00(9) . 8_665 ?
Sn1 N2 K1 85.96(7) . 8_665 ?
C19 N3 Si3 122.64(16) . . ?
C19 N3 Sn1 112.14(15) . . ?
Si3 N3 Sn1 125.15(10) . . ?
N1 Si1 C22 110.43(11) . . ?
N1 Si1 C23 114.19(12) . . ?
C22 Si1 C23 104.37(13) . . ?
N1 Si1 Si4 104.34(8) . . ?
C22 Si1 Si4 112.72(10) . . ?
C23 Si1 Si4 111.03(10) . . ?
N2 Si2 C25 110.63(12) . . ?
N2 Si2 C24 113.01(11) . . ?
C25 Si2 C24 106.53(13) . . ?
N2 Si2 Si4 104.50(7) . . ?
C25 Si2 Si4 111.43(10) . . ?
C24 Si2 Si4 110.84(10) . . ?
N2 Si2 K1 48.71(7) . 8_665 ?
C25 Si2 K1 127.35(9) . 8_665 ?
C24 Si2 K1 64.35(9) . 8_665 ?
Si4 Si2 K1 120.31(3) . 8_665 ?
N3 Si3 C26 112.98(12) . . ?
N3 Si3 C27 110.29(11) . . ?
C26 Si3 C27 107.81(13) . . ?
N3 Si3 Si4 102.03(7) . . ?
C26 Si3 Si4 113.31(9) . . ?
C27 Si3 Si4 110.37(10) . . ?
C28 Si4 Si3 114.15(10) . . ?
C28 Si4 Si2 115.28(10) . . ?
Si3 Si4 Si2 103.34(4) . . ?
C28 Si4 Si1 115.66(11) . . ?
Si3 Si4 Si1 102.81(3) . . ?
Si2 Si4 Si1 103.97(3) . . ?
N2 K1 C4 92.31(6) 8_655 8_655 ?
N2 K1 C5 77.17(6) 8_655 8_655 ?
C4 K1 C5 26.27(6) 8_655 8_655 ?
N2 K1 C18 155.14(6) 8_655 . ?
C4 K1 C18 110.93(7) 8_655 . ?
C5 K1 C18 120.41(7) 8_655 . ?
N2 K1 C17 141.15(6) 8_655 . ?
C4 K1 C17 105.28(7) 8_655 . ?
C5 K1 C17 103.98(7) 8_655 . ?
C18 K1 C17 25.31(6) . . ?
N2 K1 C19 134.71(6) 8_655 . ?
C4 K1 C19 132.57(7) 8_655 . ?
C5 K1 C19 145.74(7) 8_655 . ?
C18 K1 C19 25.33(6) . . ?
C17 K1 C19 44.87(6) . . ?
N2 K1 C20 112.02(6) 8_655 . ?
C4 K1 C20 154.69(7) 8_655 . ?
C5 K1 C20 151.14(7) 8_655 . ?
C18 K1 C20 43.98(6) . . ?
C17 K1 C20 51.16(7) . . ?
C19 K1 C20 25.45(6) . . ?
N2 K1 C21 104.74(6) 8_655 . ?
C4 K1 C21 143.83(8) 8_655 . ?
C5 K1 C21 127.80(7) 8_655 . ?
C18 K1 C21 51.03(6) . . ?
C17 K1 C21 43.52(7) . . ?
C19 K1 C21 44.59(6) . . ?
C20 K1 C21 24.87(6) . . ?
N2 K1 C16 116.46(6) 8_655 . ?
C4 K1 C16 119.12(7) 8_655 . ?
C5 K1 C16 106.92(7) 8_655 . ?
C18 K1 C16 44.64(6) . . ?
C17 K1 C16 25.15(6) . . ?
C19 K1 C16 52.67(6) . . ?
C20 K1 C16 44.24(7) . . ?
C21 K1 C16 24.81(7) . . ?
N2 K1 C13 46.03(6) 8_655 8_655 ?
C4 K1 C13 134.43(7) 8_655 8_655 ?
C5 K1 C13 123.20(7) 8_655 8_655 ?
C18 K1 C13 113.72(7) . 8_655 ?
C17 K1 C13 118.94(7) . 8_655 ?
C19 K1 C13 89.54(7) . 8_655 ?
C20 K1 C13 70.79(7) . 8_655 ?
C21 K1 C13 76.02(7) . 8_655 ?
C16 K1 C13 99.15(8) . 8_655 ?
N2 K1 C12 25.21(6) 8_655 8_655 ?
C4 K1 C12 117.48(7) 8_655 8_655 ?
C5 K1 C12 100.13(6) 8_655 8_655 ?
C18 K1 C12 130.53(6) . 8_655 ?
C17 K1 C12 124.46(7) . 8_655 ?
C19 K1 C12 109.79(6) . 8_655 ?
C20 K1 C12 86.87(6) . 8_655 ?
C21 K1 C12 82.53(7) . 8_655 ?
C16 K1 C12 99.83(7) . 8_655 ?
C13 K1 C12 24.76(6) 8_655 8_655 ?
N2 K1 C3 116.67(6) 8_655 8_655 ?
C4 K1 C3 24.39(7) 8_655 8_655 ?
C5 K1 C3 44.12(6) 8_655 8_655 ?
C18 K1 C3 86.66(7) . 8_655 ?
C17 K1 C3 84.39(7) . 8_655 ?
C19 K1 C3 108.44(7) . 8_655 ?
C20 K1 C3 130.62(7) . 8_655 ?
C21 K1 C3 127.26(8) . 8_655 ?
C16 K1 C3 103.60(8) . 8_655 ?
C13 K1 C3 156.64(8) 8_655 8_655 ?
C12 K1 C3 141.76(7) 8_655 8_655 ?
N3 Sn1 N1 97.88(7) . . ?
N3 Sn1 N2 100.60(7) . . ?
N1 Sn1 N2 92.38(8) . . ?
N3 Sn1 K1 154.56(5) . 8_665 ?
N1 Sn1 K1 72.76(5) . 8_665 ?
N2 Sn1 K1 57.36(6) . 8_665 ?
N3 Sn1 K1 76.97(5) . . ?
N1 Sn1 K1 135.11(5) . . ?
N2 Sn1 K1 132.52(6) . . ?
K1 Sn1 K1 126.518(5) 8_665 . ?

loop_
_geom_bond_atom_site_label_1
_geom_bond_atom_site_label_2
_geom_bond_distance
_geom_bond_site_symmetry_2
_geom_bond_publ_flag
C1 C2 1.520(4) . ?
C1 H1A 0.9600 . ?
C1 H1B 0.9600 . ?
C1 H1C 0.9600 . ?
C2 C3 1.380(4) . ?
C2 C7 1.384(4) . ?
C3 C4 1.395(4) . ?
C3 K1 3.378(3) 8_665 ?
C3 H3 0.9300 . ?
C4 C5 1.408(3) . ?
C4 K1 3.090(3) 8_665 ?
C4 H4 0.9300 . ?
C5 N1 1.400(3) . ?
C5 C6 1.408(3) . ?
C5 K1 3.106(2) 8_665 ?
C6 C7 1.397(4) . ?
C6 K1 3.397(3) 8_665 ?
C6 H6 0.9300 . ?
C7 H7 0.9300 . ?
C8 C9 1.515(5) . ?
C8 H8A 0.9600 . ?
C8 H8B 0.9600 . ?
C8 H8C 0.9600 . ?
C9 C10 1.379(5) . ?
C9 C14 1.385(5) . ?
C10 C11 1.384(4) . ?
C10 H10 0.9300 . ?
C11 C12 1.392(4) . ?
C11 H11 0.9300 . ?
C12 C13 1.410(4) . ?
C12 N2 1.417(3) . ?
C12 K1 3.324(3) 8_665 ?
C13 C14 1.399(5) . ?
C13 K1 3.244(3) 8_665 ?
C13 H13 0.9300 . ?
C14 H14 0.9300 . ?
C15 C16 1.516(4) . ?
C15 H15A 0.9600 . ?
C15 H15B 0.9600 . ?
C15 H15C 0.9600 . ?
C16 C21 1.384(4) . ?
C16 C17 1.398(4) . ?
C16 K1 3.226(3) . ?
C17 C18 1.394(3) . ?
C17 K1 3.192(3) . ?
C17 H17 0.9300 . ?
C18 C19 1.397(3) . ?
C18 K1 3.170(2) . ?
C18 H18 0.9300 . ?
C19 N3 1.405(3) . ?
C19 C20 1.412(3) . ?
C19 K1 3.199(2) . ?
C20 C21 1.384(4) . ?
C20 K1 3.212(2) . ?
C20 H20 0.9300 . ?
C21 K1 3.214(3) . ?
C21 H21 0.9300 . ?
C22 Si1 1.864(3) . ?
C22 H22A 0.9600 . ?
C22 H22B 0.9600 . ?
C22 H22C 0.9600 . ?
C23 Si1 1.881(3) . ?
C23 H23A 0.9600 . ?
C23 H23B 0.9600 . ?
C23 H23C 0.9600 . ?
C24 Si2 1.886(3) . ?
C24 H24A 0.9600 . ?
C24 H24B 0.9600 . ?
C24 H24C 0.9600 . ?
C25 Si2 1.879(3) . ?
C25 H25A 0.9600 . ?
C25 H25B 0.9600 . ?
C25 H25C 0.9600 . ?
C26 Si3 1.874(3) . ?
C26 H26A 0.9600 . ?
C26 H26B 0.9600 . ?
C26 H26C 0.9600 . ?
C27 Si3 1.877(3) . ?
C27 H27A 0.9600 . ?
C27 H27B 0.9600 . ?
C27 H27C 0.9600 . ?
C28 Si4 1.898(3) . ?
C28 H28A 0.9600 . ?
C28 H28B 0.9600 . ?
C28 H28C 0.9600 . ?
C96 C97 1.366(5) . ?
C96 C97 1.366(5) 3_655 ?
C96 D96 0.9300 . ?
C97 C98 1.346(6) . ?
C97 D97 0.9300 . ?
C98 C99 1.336(5) . ?
C98 D98 0.9300 . ?
C99 C98 1.336(5) 3_655 ?
C99 D99 0.9300 . ?
N1 Si1 1.737(2) . ?
N1 Sn1 2.1745(19) . ?
N2 Si2 1.745(2) . ?
N2 Sn1 2.177(2) . ?
N2 K1 3.068(2) 8_665 ?
N3 Si3 1.737(2) . ?
N3 Sn1 2.1389(19) . ?
Si1 Si4 2.3461(10) . ?
Si2 Si4 2.3354(10) . ?
Si2 K1 3.9252(9) 8_665 ?
Si3 Si4 2.3351(9) . ?
K1 N2 3.068(2) 8_655 ?
K1 C4 3.090(3) 8_655 ?
K1 C5 3.106(2) 8_655 ?
K1 C13 3.244(3) 8_655 ?
K1 C12 3.324(3) 8_655 ?
K1 C3 3.378(3) 8_655 ?
Sn1 K1 3.6347(6) 8_665 ?

loop_
_geom_torsion_atom_site_label_1
_geom_torsion_atom_site_label_2
_geom_torsion_atom_site_label_3
_geom_torsion_atom_site_label_4
_geom_torsion
_geom_torsion_site_symmetry_1
_geom_torsion_site_symmetry_2
_geom_torsion_site_symmetry_3
_geom_torsion_site_symmetry_4
_geom_torsion_publ_flag
C7 C2 C3 C4 -2.8(4) . . . . ?
C1 C2 C3 C4 178.8(3) . . . . ?
C7 C2 C3 K1 -64.2(3) . . . 8_665 ?
C1 C2 C3 K1 117.5(3) . . . 8_665 ?
C2 C3 C4 C5 1.3(4) . . . . ?
K1 C3 C4 C5 74.9(2) 8_665 . . . ?
C2 C3 C4 K1 -73.7(3) . . . 8_665 ?
C3 C4 C5 N1 -175.7(2) . . . . ?
K1 C4 C5 N1 -94.2(2) 8_665 . . . ?
C3 C4 C5 C6 1.1(4) . . . . ?
K1 C4 C5 C6 82.6(2) 8_665 . . . ?
C3 C4 C5 K1 -81.5(2) . . . 8_665 ?
N1 C5 C6 C7 175.0(2) . . . . ?
C4 C5 C6 C7 -1.9(4) . . . . ?
K1 C5 C6 C7 72.5(2) 8_665 . . . ?
N1 C5 C6 K1 102.5(2) . . . 8_665 ?
C4 C5 C6 K1 -74.4(2) . . . 8_665 ?
C3 C2 C7 C6 2.0(4) . . . . ?
C1 C2 C7 C6 -179.6(3) . . . . ?
C5 C6 C7 C2 0.4(4) . . . . ?
K1 C6 C7 C2 61.1(3) 8_665 . . . ?
C14 C9 C10 C11 -0.3(5) . . . . ?
C8 C9 C10 C11 -179.4(3) . . . . ?
C9 C10 C11 C12 -0.9(5) . . . . ?
C10 C11 C12 C13 1.5(4) . . . . ?
C10 C11 C12 N2 -178.3(3) . . . . ?
C10 C11 C12 K1 -91.3(3) . . . 8_665 ?
C11 C12 C13 C14 -0.9(4) . . . . ?
N2 C12 C13 C14 179.0(2) . . . . ?
K1 C12 C13 C14 129.3(3) 8_665 . . . ?
C11 C12 C13 K1 -130.2(2) . . . 8_665 ?
N2 C12 C13 K1 49.7(2) . . . 8_665 ?
C10 C9 C14 C13 1.0(5) . . . . ?
C8 C9 C14 C13 180.0(3) . . . . ?
C12 C13 C14 C9 -0.3(4) . . . . ?
K1 C13 C14 C9 102.7(3) 8_665 . . . ?
C21 C16 C17 C18 -0.7(4) . . . . ?
C15 C16 C17 C18 179.6(2) . . . . ?
K1 C16 C17 C18 66.6(2) . . . . ?
C21 C16 C17 K1 -67.3(2) . . . . ?
C15 C16 C17 K1 113.0(2) . . . . ?
C16 C17 C18 C19 0.6(4) . . . . ?
K1 C17 C18 C19 68.3(2) . . . . ?
C16 C17 C18 K1 -67.8(2) . . . . ?
C17 C18 C19 N3 -177.8(2) . . . . ?
K1 C18 C19 N3 -109.6(2) . . . . ?
C17 C18 C19 C20 0.3(4) . . . . ?
K1 C18 C19 C20 68.46(19) . . . . ?
C17 C18 C19 K1 -68.2(2) . . . . ?
C18 C19 C20 C21 -0.9(3) . . . . ?
N3 C19 C20 C21 177.1(2) . . . . ?
K1 C19 C20 C21 66.6(2) . . . . ?
C18 C19 C20 K1 -67.55(19) . . . . ?
N3 C19 C20 K1 110.4(2) . . . . ?
C17 C16 C21 C20 0.0(4) . . . . ?
C15 C16 C21 C20 179.7(3) . . . . ?
K1 C16 C21 C20 -66.6(2) . . . . ?
C17 C16 C21 K1 66.7(2) . . . . ?
C15 C16 C21 K1 -113.6(3) . . . . ?
C19 C20 C21 C16 0.8(4) . . . . ?
K1 C20 C21 C16 67.0(2) . . . . ?
C19 C20 C21 K1 -66.2(2) . . . . ?
C97 C96 C97 C98 0.1(2) 3_655 . . . ?
C96 C97 C98 C99 -0.2(5) . . . . ?
C97 C98 C99 C98 0.1(3) . . . 3_655 ?
C6 C5 N1 Si1 137.3(2) . . . . ?
C4 C5 N1 Si1 -46.1(3) . . . . ?
K1 C5 N1 Si1 -126.63(15) 8_665 . . . ?
C6 C5 N1 Sn1 -46.9(3) . . . . ?
C4 C5 N1 Sn1 129.8(2) . . . . ?
K1 C5 N1 Sn1 49.20(14) 8_665 . . . ?
C11 C12 N2 Si2 -125.9(2) . . . . ?
C13 C12 N2 Si2 54.2(3) . . . . ?
K1 C12 N2 Si2 107.01(15) 8_665 . . . ?
C11 C12 N2 Sn1 42.5(3) . . . . ?
C13 C12 N2 Sn1 -137.3(2) . . . . ?
K1 C12 N2 Sn1 -84.52(11) 8_665 . . . ?
C11 C12 N2 K1 127.1(2) . . . 8_665 ?
C13 C12 N2 K1 -52.8(2) . . . 8_665 ?
C18 C19 N3 Si3 -128.3(2) . . . . ?
C20 C19 N3 Si3 53.8(3) . . . . ?
K1 C19 N3 Si3 144.07(13) . . . . ?
C18 C19 N3 Sn1 54.8(3) . . . . ?
C20 C19 N3 Sn1 -123.2(2) . . . . ?
K1 C19 N3 Sn1 -32.84(18) . . . . ?
C5 N1 Si1 C22 -101.7(2) . . . . ?
Sn1 N1 Si1 C22 82.76(15) . . . . ?
C5 N1 Si1 C23 15.5(3) . . . . ?
Sn1 N1 Si1 C23 -160.01(13) . . . . ?
C5 N1 Si1 Si4 136.90(19) . . . . ?
Sn1 N1 Si1 Si4 -38.61(12) . . . . ?
C12 N2 Si2 C25 25.8(2) . . . . ?
Sn1 N2 Si2 C25 -141.13(14) . . . . ?
K1 N2 Si2 C25 122.14(11) 8_665 . . . ?
C12 N2 Si2 C24 -93.6(2) . . . . ?
Sn1 N2 Si2 C24 99.51(15) . . . . ?
K1 N2 Si2 C24 2.78(14) 8_665 . . . ?
C12 N2 Si2 Si4 145.83(17) . . . . ?
Sn1 N2 Si2 Si4 -21.09(14) . . . . ?
K1 N2 Si2 Si4 -117.82(6) 8_665 . . . ?
C12 N2 Si2 K1 -96.35(19) . . . 8_665 ?
Sn1 N2 Si2 K1 96.73(14) . . . 8_665 ?
C19 N3 Si3 C26 -90.9(2) . . . . ?
Sn1 N3 Si3 C26 85.61(16) . . . . ?
C19 N3 Si3 C27 29.8(2) . . . . ?
Sn1 N3 Si3 C27 -153.66(14) . . . . ?
C19 N3 Si3 Si4 147.12(18) . . . . ?
Sn1 N3 Si3 Si4 -36.38(14) . . . . ?
N3 Si3 Si4 C28 -160.78(13) . . . . ?
C26 Si3 Si4 C28 77.45(16) . . . . ?
C27 Si3 Si4 C28 -43.56(15) . . . . ?
N3 Si3 Si4 Si2 73.25(8) . . . . ?
C26 Si3 Si4 Si2 -48.52(11) . . . . ?
C27 Si3 Si4 Si2 -169.54(10) . . . . ?
N3 Si3 Si4 Si1 -34.72(8) . . . . ?
C26 Si3 Si4 Si1 -156.48(10) . . . . ?
C27 Si3 Si4 Si1 82.50(10) . . . . ?
N2 Si2 Si4 C28 -168.90(13) . . . . ?
C25 Si2 Si4 C28 -49.39(15) . . . . ?
C24 Si2 Si4 C28 69.07(15) . . . . ?
K1 Si2 Si4 C28 140.77(11) 8_665 . . . ?
N2 Si2 Si4 Si3 -43.65(9) . . . . ?
C25 Si2 Si4 Si3 75.86(11) . . . . ?
C24 Si2 Si4 Si3 -165.69(10) . . . . ?
K1 Si2 Si4 Si3 -93.99(4) 8_665 . . . ?
N2 Si2 Si4 Si1 63.44(8) . . . . ?
C25 Si2 Si4 Si1 -177.05(11) . . . . ?
C24 Si2 Si4 Si1 -58.59(10) . . . . ?
K1 Si2 Si4 Si1 13.10(4) 8_665 . . . ?
N1 Si1 Si4 C28 -161.08(12) . . . . ?
C22 Si1 Si4 C28 79.08(14) . . . . ?
C23 Si1 Si4 C28 -37.62(14) . . . . ?
N1 Si1 Si4 Si3 73.83(7) . . . . ?
C22 Si1 Si4 Si3 -46.01(10) . . . . ?
C23 Si1 Si4 Si3 -162.70(10) . . . . ?
N1 Si1 Si4 Si2 -33.65(8) . . . . ?
C22 Si1 Si4 Si2 -153.49(9) . . . . ?
C23 Si1 Si4 Si2 89.81(11) . . . . ?
C17 C18 K1 N2 76.7(2) . . . 8_655 ?
C19 C18 K1 N2 -49.6(2) . . . 8_655 ?
C17 C18 K1 C4 -81.45(16) . . . 8_655 ?
C19 C18 K1 C4 152.25(13) . . . 8_655 ?
C17 C18 K1 C5 -54.16(17) . . . 8_655 ?
C19 C18 K1 C5 179.54(13) . . . 8_655 ?
C19 C18 K1 C17 -126.3(2) . . . . ?
C17 C18 K1 C19 126.3(2) . . . . ?
C17 C18 K1 C20 94.52(17) . . . . ?
C19 C18 K1 C20 -31.78(13) . . . . ?
C17 C18 K1 C21 61.89(15) . . . . ?
C19 C18 K1 C21 -64.40(14) . . . . ?
C17 C18 K1 C16 29.29(14) . . . . ?
C19 C18 K1 C16 -97.01(16) . . . . ?
C17 C18 K1 C13 107.88(16) . . . 8_655 ?
C19 C18 K1 C13 -18.42(15) . . . 8_655 ?
C17 C18 K1 C12 86.20(17) . . . 8_655 ?
C19 C18 K1 C12 -40.10(16) . . . 8_655 ?
C17 C18 K1 C3 -83.93(16) . . . 8_655 ?
C19 C18 K1 C3 149.77(14) . . . 8_655 ?
C18 C17 K1 N2 -139.29(14) . . . 8_655 ?
C16 C17 K1 N2 -13.3(2) . . . 8_655 ?
C18 C17 K1 C4 106.76(15) . . . 8_655 ?
C16 C17 K1 C4 -127.23(15) . . . 8_655 ?
C18 C17 K1 C5 133.90(15) . . . 8_655 ?
C16 C17 K1 C5 -100.09(15) . . . 8_655 ?
C16 C17 K1 C18 126.0(2) . . . . ?
C18 C17 K1 C19 -29.26(13) . . . . ?
C16 C17 K1 C19 96.74(17) . . . . ?
C18 C17 K1 C20 -62.71(15) . . . . ?
C16 C17 K1 C20 63.30(15) . . . . ?
C18 C17 K1 C21 -95.19(17) . . . . ?
C16 C17 K1 C21 30.82(14) . . . . ?
C18 C17 K1 C16 -126.0(2) . . . . ?
C18 C17 K1 C13 -84.62(16) . . . 8_655 ?
C16 C17 K1 C13 41.39(17) . . . 8_655 ?
C18 C17 K1 C12 -113.09(15) . . . 8_655 ?
C16 C17 K1 C12 12.92(18) . . . 8_655 ?
C18 C17 K1 C3 94.06(15) . . . 8_655 ?
C16 C17 K1 C3 -139.93(16) . . . 8_655 ?
C18 C19 K1 N2 153.21(12) . . . 8_655 ?
N3 C19 K1 N2 -88.86(17) . . . 8_655 ?
C20 C19 K1 N2 31.55(18) . . . 8_655 ?
C18 C19 K1 C4 -36.20(17) . . . 8_655 ?
N3 C19 K1 C4 81.72(18) . . . 8_655 ?
C20 C19 K1 C4 -157.87(14) . . . 8_655 ?
C18 C19 K1 C5 -0.71(19) . . . 8_655 ?
N3 C19 K1 C5 117.21(17) . . . 8_655 ?
C20 C19 K1 C5 -122.38(16) . . . 8_655 ?
N3 C19 K1 C18 117.9(2) . . . . ?
C20 C19 K1 C18 -121.7(2) . . . . ?
C18 C19 K1 C17 29.24(13) . . . . ?
N3 C19 K1 C17 147.2(2) . . . . ?
C20 C19 K1 C17 -92.43(16) . . . . ?
C18 C19 K1 C20 121.7(2) . . . . ?
N3 C19 K1 C20 -120.4(2) . . . . ?
C18 C19 K1 C21 92.82(16) . . . . ?
N3 C19 K1 C21 -149.3(2) . . . . ?
C20 C19 K1 C21 -28.85(14) . . . . ?
C18 C19 K1 C16 61.29(14) . . . . ?
N3 C19 K1 C16 179.2(2) . . . . ?
C20 C19 K1 C16 -60.38(15) . . . . ?
C18 C19 K1 C13 163.19(14) . . . 8_655 ?
N3 C19 K1 C13 -78.89(16) . . . 8_655 ?
C20 C19 K1 C13 41.52(15) . . . 8_655 ?
C18 C19 K1 C12 148.65(13) . . . 8_655 ?
N3 C19 K1 C12 -93.43(16) . . . 8_655 ?
C20 C19 K1 C12 26.98(16) . . . 8_655 ?
C18 C19 K1 C3 -31.99(15) . . . 8_655 ?
N3 C19 K1 C3 85.93(17) . . . 8_655 ?
C20 C19 K1 C3 -153.66(15) . . . 8_655 ?
C21 C20 K1 N2 77.30(16) . . . 8_655 ?
C19 C20 K1 N2 -156.35(14) . . . 8_655 ?
C21 C20 K1 C4 -85.9(2) . . . 8_655 ?
C19 C20 K1 C4 40.5(2) . . . 8_655 ?
C21 C20 K1 C5 -26.5(2) . . . 8_655 ?
C19 C20 K1 C5 99.89(18) . . . 8_655 ?
C21 C20 K1 C18 -94.71(17) . . . . ?
C19 C20 K1 C18 31.63(13) . . . . ?
C21 C20 K1 C17 -61.54(16) . . . . ?
C19 C20 K1 C17 64.81(15) . . . . ?
C21 C20 K1 C19 -126.3(2) . . . . ?
C19 C20 K1 C21 126.3(2) . . . . ?
C21 C20 K1 C16 -28.57(15) . . . . ?
C19 C20 K1 C16 97.77(17) . . . . ?
C21 C20 K1 C13 98.24(16) . . . 8_655 ?
C19 C20 K1 C13 -135.42(16) . . . 8_655 ?
C21 C20 K1 C12 78.96(16) . . . 8_655 ?
C19 C20 K1 C12 -154.69(15) . . . 8_655 ?
C21 C20 K1 C3 -92.67(17) . . . 8_655 ?
C19 C20 K1 C3 33.67(18) . . . 8_655 ?
C16 C21 K1 N2 121.91(14) . . . 8_655 ?
C20 C21 K1 N2 -110.75(15) . . . 8_655 ?
C16 C21 K1 C4 6.4(2) . . . 8_655 ?
C20 C21 K1 C4 133.74(16) . . . 8_655 ?
C16 C21 K1 C5 36.87(17) . . . 8_655 ?
C20 C21 K1 C5 164.21(14) . . . 8_655 ?
C16 C21 K1 C18 -64.46(14) . . . . ?
C20 C21 K1 C18 62.88(15) . . . . ?
C16 C21 K1 C17 -31.26(13) . . . . ?
C20 C21 K1 C17 96.09(17) . . . . ?
C16 C21 K1 C19 -97.81(16) . . . . ?
C20 C21 K1 C19 29.54(14) . . . . ?
C16 C21 K1 C20 -127.3(2) . . . . ?
C20 C21 K1 C16 127.3(2) . . . . ?
C16 C21 K1 C13 158.27(15) . . . 8_655 ?
C20 C21 K1 C13 -74.39(16) . . . 8_655 ?
C16 C21 K1 C12 133.93(15) . . . 8_655 ?
C20 C21 K1 C12 -98.73(16) . . . 8_655 ?
C16 C21 K1 C3 -19.66(17) . . . 8_655 ?
C20 C21 K1 C3 107.68(16) . . . 8_655 ?
C21 C16 K1 N2 -66.49(15) . . . 8_655 ?
C17 C16 K1 N2 170.74(14) . . . 8_655 ?
C15 C16 K1 N2 53.4(2) . . . 8_655 ?
C21 C16 K1 C4 -175.68(14) . . . 8_655 ?
C17 C16 K1 C4 61.54(16) . . . 8_655 ?
C15 C16 K1 C4 -55.8(2) . . . 8_655 ?
C21 C16 K1 C5 -150.29(14) . . . 8_655 ?
C17 C16 K1 C5 86.93(15) . . . 8_655 ?
C15 C16 K1 C5 -30.4(2) . . . 8_655 ?
C21 C16 K1 C18 93.29(16) . . . . ?
C17 C16 K1 C18 -29.48(14) . . . . ?
C15 C16 K1 C18 -146.8(3) . . . . ?
C21 C16 K1 C17 122.8(2) . . . . ?
C15 C16 K1 C17 -117.4(3) . . . . ?
C21 C16 K1 C19 61.01(14) . . . . ?
C17 C16 K1 C19 -61.77(14) . . . . ?
C15 C16 K1 C19 -179.1(2) . . . . ?
C21 C16 K1 C20 28.64(14) . . . . ?
C17 C16 K1 C20 -94.14(16) . . . . ?
C15 C16 K1 C20 148.5(3) . . . . ?
C17 C16 K1 C21 -122.8(2) . . . . ?
C15 C16 K1 C21 119.9(3) . . . . ?
C21 C16 K1 C13 -21.34(15) . . . 8_655 ?
C17 C16 K1 C13 -144.12(15) . . . 8_655 ?
C15 C16 K1 C13 98.5(2) . . . 8_655 ?
C21 C16 K1 C12 -46.44(15) . . . 8_655 ?
C17 C16 K1 C12 -169.22(15) . . . 8_655 ?
C15 C16 K1 C12 73.4(2) . . . 8_655 ?
C21 C16 K1 C3 164.01(14) . . . 8_655 ?
C17 C16 K1 C3 41.23(16) . . . 8_655 ?
C15 C16 K1 C3 -76.1(2) . . . 8_655 ?
C19 N3 Sn1 N1 -109.67(16) . . . . ?
Si3 N3 Sn1 N1 73.51(14) . . . . ?
C19 N3 Sn1 N2 156.41(16) . . . . ?
Si3 N3 Sn1 N2 -20.41(15) . . . . ?
C19 N3 Sn1 K1 -175.75(11) . . . 8_665 ?
Si3 N3 Sn1 K1 7.4(2) . . . 8_665 ?
C19 N3 Sn1 K1 24.92(15) . . . . ?
Si3 N3 Sn1 K1 -151.90(14) . . . . ?
C5 N1 Sn1 N3 162.59(15) . . . . ?
Si1 N1 Sn1 N3 -21.28(13) . . . . ?
C5 N1 Sn1 N2 -96.36(16) . . . . ?
Si1 N1 Sn1 N2 79.76(12) . . . . ?
C5 N1 Sn1 K1 -41.68(14) . . . 8_665 ?
Si1 N1 Sn1 K1 134.45(12) . . . 8_665 ?
C5 N1 Sn1 K1 83.17(16) . . . . ?
Si1 N1 Sn1 K1 -100.71(11) . . . . ?
C12 N2 Sn1 N3 -108.25(17) . . . . ?
Si2 N2 Sn1 N3 59.36(14) . . . . ?
K1 N2 Sn1 N3 166.22(6) 8_665 . . . ?
C12 N2 Sn1 N1 153.28(17) . . . . ?
Si2 N2 Sn1 N1 -39.11(14) . . . . ?
K1 N2 Sn1 N1 67.74(6) 8_665 . . . ?
C12 N2 Sn1 K1 85.54(16) . . . 8_665 ?
Si2 N2 Sn1 K1 -106.86(14) . . . 8_665 ?
C12 N2 Sn1 K1 -26.27(19) . . . . ?
Si2 N2 Sn1 K1 141.34(10) . . . . ?
K1 N2 Sn1 K1 -111.81(5) 8_665 . . . ?
N2 K1 Sn1 N3 105.30(8) 8_655 . . . ?
C4 K1 Sn1 N3 -152.89(8) 8_655 . . . ?
C5 K1 Sn1 N3 -149.39(8) 8_655 . . . ?
C18 K1 Sn1 N3 -44.23(8) . . . . ?
C17 K1 Sn1 N3 -48.87(8) . . . . ?
C19 K1 Sn1 N3 -13.22(8) . . . . ?
C20 K1 Sn1 N3 3.08(8) . . . . ?
C21 K1 Sn1 N3 -6.92(8) . . . . ?
C16 K1 Sn1 N3 -31.17(8) . . . . ?
C13 K1 Sn1 N3 69.34(8) 8_655 . . . ?
C12 K1 Sn1 N3 76.01(8) 8_655 . . . ?
C3 K1 Sn1 N3 -134.10(8) 8_655 . . . ?
N2 K1 Sn1 N1 -166.59(9) 8_655 . . . ?
C4 K1 Sn1 N1 -64.77(9) 8_655 . . . ?
C5 K1 Sn1 N1 -61.27(9) 8_655 . . . ?
C18 K1 Sn1 N1 43.88(9) . . . . ?
C17 K1 Sn1 N1 39.25(9) . . . . ?
C19 K1 Sn1 N1 74.89(9) . . . . ?
C20 K1 Sn1 N1 91.20(9) . . . . ?
C21 K1 Sn1 N1 81.20(9) . . . . ?
C16 K1 Sn1 N1 56.95(9) . . . . ?
C13 K1 Sn1 N1 157.45(9) 8_655 . . . ?
C12 K1 Sn1 N1 164.12(9) 8_655 . . . ?
C3 K1 Sn1 N1 -45.99(9) 8_655 . . . ?
N2 K1 Sn1 N2 12.77(10) 8_655 . . . ?
C4 K1 Sn1 N2 114.59(9) 8_655 . . . ?
C5 K1 Sn1 N2 118.09(9) 8_655 . . . ?
C18 K1 Sn1 N2 -136.75(9) . . . . ?
C17 K1 Sn1 N2 -141.39(9) . . . . ?
C19 K1 Sn1 N2 -105.74(9) . . . . ?
C20 K1 Sn1 N2 -89.44(9) . . . . ?
C21 K1 Sn1 N2 -99.44(9) . . . . ?
C16 K1 Sn1 N2 -123.69(9) . . . . ?
C13 K1 Sn1 N2 -23.18(9) 8_655 . . . ?
C12 K1 Sn1 N2 -16.51(9) 8_655 . . . ?
C3 K1 Sn1 N2 133.38(9) 8_655 . . . ?
N2 K1 Sn1 K1 -63.83(6) 8_655 . . 8_665 ?
C4 K1 Sn1 K1 37.98(6) 8_655 . . 8_665 ?
C5 K1 Sn1 K1 41.48(7) 8_655 . . 8_665 ?
C18 K1 Sn1 K1 146.64(6) . . . 8_665 ?
C17 K1 Sn1 K1 142.01(5) . . . 8_665 ?
C19 K1 Sn1 K1 177.65(6) . . . 8_665 ?
C20 K1 Sn1 K1 -166.04(5) . . . 8_665 ?
C21 K1 Sn1 K1 -176.04(5) . . . 8_665 ?
C16 K1 Sn1 K1 159.70(5) . . . 8_665 ?
C13 K1 Sn1 K1 -99.79(6) 8_655 . . 8_665 ?
C12 K1 Sn1 K1 -93.12(6) 8_655 . . 8_665 ?
C3 K1 Sn1 K1 56.77(6) 8_655 . . 8_665 ?
